data_4029994
loop_
_publ_author_name
'Zhou, Xiaoli'
'Liu, Meiling'
'Luo, Puying'
'Lai, Yingjun'
'Yang, Tangtao'
'Ding, Qiuping'

_publ_section_title
;
 Synthesis of 2-trifluoromethylpyrazolo[5,1-a]isoquinolines via silver
 triflate-catalyzed or electrophile-mediated one-pot tandem reaction.
;
_journal_name_full 'Beilstein journal of organic chemistry'
_journal_page_first 2286
_journal_page_last 2292
_journal_paper_doi 10.3762/bjoc.10.238
_journal_volume 10
_journal_year 2014
_chemical_formula_sum 'C22 H17 F3 N2 O2'
_chemical_formula_weight 398.38
_chemical_name_systematic
; 
 ? 
;
_space_group_IT_number 2
_symmetry_cell_setting triclinic
_symmetry_space_group_name_Hall '-P 1'
_symmetry_space_group_name_H-M 'P -1'
_atom_sites_solution_hydrogens geom
_atom_sites_solution_primary direct
_atom_sites_solution_secondary difmap
_audit_creation_method SHELXL-97
_cell_angle_alpha 74.933(5)
_cell_angle_beta 73.640(5)
_cell_angle_gamma 78.131(5)
_cell_formula_units_Z 2
_cell_length_a 7.4466(8)
_cell_length_b 11.1033(12)
_cell_length_c 12.5493(13)
_cell_measurement_reflns_used 7742
_cell_measurement_temperature 296(2)
_cell_measurement_theta_max 27.65
_cell_measurement_theta_min 2.29
_cell_volume 951.49(18)
_computing_cell_refinement 'Bruker SMART'
_computing_data_collection 'Bruker SMART'
_computing_data_reduction 'Bruker SAINT'
_computing_molecular_graphics 'Bruker SHELXTL'
_computing_publication_material 'Bruker SHELXTL'
_computing_structure_refinement 'SHELXL-97 (Sheldrick, 1997)'
_computing_structure_solution 'SHELXS-97 (Sheldrick, 1990)'
_diffrn_ambient_temperature 296(2)
_diffrn_measured_fraction_theta_full 0.977
_diffrn_measured_fraction_theta_max 0.977
_diffrn_measurement_device_type 'CCD area detector'
_diffrn_measurement_method 'phi and omega scans'
_diffrn_radiation_monochromator graphite
_diffrn_radiation_source 'fine-focus sealed tube'
_diffrn_radiation_type MoK\a
_diffrn_radiation_wavelength 0.71073
_diffrn_reflns_av_R_equivalents 0.0439
_diffrn_reflns_av_sigmaI/netI 0.0327
_diffrn_reflns_limit_h_max 9
_diffrn_reflns_limit_h_min -9
_diffrn_reflns_limit_k_max 14
_diffrn_reflns_limit_k_min -14
_diffrn_reflns_limit_l_max 16
_diffrn_reflns_limit_l_min -16
_diffrn_reflns_number 13438
_diffrn_reflns_theta_full 27.76
_diffrn_reflns_theta_max 27.75
_diffrn_reflns_theta_min 1.92
_exptl_absorpt_coefficient_mu 0.110
_exptl_absorpt_correction_T_max 0.9741
_exptl_absorpt_correction_T_min 0.9678
_exptl_absorpt_correction_type none
_exptl_crystal_colour COLORLESS
_exptl_crystal_density_diffrn 1.390
_exptl_crystal_density_method 'not measured'
_exptl_crystal_description BLOCK
_exptl_crystal_F_000 412
_exptl_crystal_size_max 0.30
_exptl_crystal_size_mid 0.28
_exptl_crystal_size_min 0.24
_refine_diff_density_max 0.385
_refine_diff_density_min -0.380
_refine_diff_density_rms 0.059
_refine_ls_extinction_method none
_refine_ls_goodness_of_fit_ref 1.071
_refine_ls_hydrogen_treatment mixed
_refine_ls_matrix_type full
_refine_ls_number_parameters 264
_refine_ls_number_reflns 4390
_refine_ls_number_restraints 0
_refine_ls_restrained_S_all 1.071
_refine_ls_R_factor_all 0.1102
_refine_ls_R_factor_gt 0.0792
_refine_ls_shift/su_max 0.001
_refine_ls_shift/su_mean 0.000
_refine_ls_structure_factor_coef Fsqd
_refine_ls_weighting_details 'calc w=1/[\s^2^(Fo^2^)+(0.1111P)^2^+0.5281P] where P=(Fo^2^+2Fc^2^)/3'
_refine_ls_weighting_scheme calc
_refine_ls_wR_factor_gt 0.2240
_refine_ls_wR_factor_ref 0.2589
_reflns_number_gt 2829
_reflns_number_total 4390
_reflns_threshold_expression >2sigma(I)
_cod_data_source_file 1860-5397-10-238-S2.cif
_cod_data_source_block 130914cbp_0m
_cod_depositor_comments
;
The following automatic conversions were performed:

'_symmetry_cell_setting' value 'Triclinic' changed to 'triclinic'
according to
/usr/data/users/saulius/crontab/automatic-downloads/current/Beilstein/lib/dictionaries/cif_core.dic
dictionary named 'cif_core.dic' version 2.4.2 from 2011-04-26.

Automatic conversion script
Id: cif_fix_values 2827 2014-09-09 07:05:25Z andrius 

 Adding full bibliography for 4029994--4029995.cif.
;
_cod_original_sg_symbol_H-M P-1
_cod_database_code 4029994

loop_
_symmetry_equiv_pos_as_xyz
'x, y, z'
'-x, -y, -z'

loop_
_atom_site_label
_atom_site_type_symbol
_atom_site_fract_x
_atom_site_fract_y
_atom_site_fract_z
_atom_site_U_iso_or_equiv
_atom_site_adp_type
_atom_site_occupancy
_atom_site_symmetry_multiplicity
_atom_site_calc_flag
_atom_site_refinement_flags
C22 C 0.8172(11) 0.5363(7) 0.3904(6) 0.169(3) Uani 1 1 d .
H22A H 0.9130 0.5880 0.3779 0.254 Uiso 1 1 calc R
H22B H 0.8617 0.4508 0.4226 0.254 Uiso 1 1 calc R
H22C H 0.7048 0.5664 0.4419 0.254 Uiso 1 1 calc R
N2 N 0.3867(3) 1.08161(19) 0.30238(18) 0.0537(5) Uani 1 1 d .
N1 N 0.4961(3) 1.0763(2) 0.19696(19) 0.0594(6) Uani 1 1 d .
C16 C 0.3839(4) 0.9646(2) 0.3771(2) 0.0594(7) Uani 1 1 d .
C8 C 0.2893(3) 1.1941(2) 0.3313(2) 0.0536(6) Uani 1 1 d .
C5 C 0.2913(3) 1.3116(2) 0.2426(2) 0.0550(6) Uani 1 1 d .
C9 C 0.1909(4) 1.1877(3) 0.4397(2) 0.0626(7) Uani 1 1 d .
H9 H 0.1250 1.2616 0.4615 0.075 Uiso 1 1 calc R
C15 C 0.2809(4) 0.9592(3) 0.4927(2) 0.0643(7) Uani 1 1 d .
C10 C 0.1828(4) 1.0712(3) 0.5237(2) 0.0664(8) Uani 1 1 d .
C6 C 0.2472(4) 1.3187(3) 0.1408(2) 0.0623(7) Uani 1 1 d .
H6 H 0.2261 1.2464 0.1247 0.075 Uiso 1 1 calc R
C4 C 0.3243(4) 1.4206(3) 0.2629(3) 0.0696(8) Uani 1 1 d .
H4 H 0.3557 1.4180 0.3302 0.084 Uiso 1 1 calc R
C2 C 0.2648(4) 1.5411(3) 0.0838(3) 0.0725(8) Uani 1 1 d .
C7 C 0.2342(4) 1.4322(3) 0.0629(3) 0.0709(8) Uani 1 1 d .
H7 H 0.2041 1.4350 -0.0049 0.085 Uiso 1 1 calc R
C17 C 0.4997(4) 0.8803(3) 0.3127(3) 0.0691(8) Uani 1 1 d .
C3 C 0.3111(5) 1.5336(3) 0.1842(3) 0.0786(9) Uani 1 1 d .
H3 H 0.3340 1.6059 0.1996 0.094 Uiso 1 1 calc R
C11 C 0.0767(5) 1.0695(4) 0.6357(3) 0.0858(10) Uani 1 1 d .
H11 H 0.0096 1.1437 0.6564 0.103 Uiso 1 1 calc R
F3 F 0.6941(4) 1.0059(2) 0.0087(2) 0.1132(8) Uani 1 1 d .
C14 C 0.2751(5) 0.8463(4) 0.5772(3) 0.0874(11) Uani 1 1 d .
H14 H 0.3407 0.7708 0.5586 0.105 Uiso 1 1 calc R
C18 C 0.5646(4) 0.9552(3) 0.2047(3) 0.0667(7) Uani 1 1 d .
F2 F 0.8734(3) 0.8852(3) 0.1094(2) 0.1214(9) Uani 1 1 d .
F1 F 0.6459(4) 0.8168(2) 0.0818(3) 0.1294(10) Uani 1 1 d .
O1 O 0.4254(5) 0.6747(3) 0.3979(3) 0.1316(13) Uani 1 1 d .
C13 C 0.1733(7) 0.8483(5) 0.6858(4) 0.1079(15) Uani 1 1 d .
H13 H 0.1725 0.7739 0.7410 0.129 Uiso 1 1 calc R
C1 C 0.2468(6) 1.6648(3) -0.0014(4) 0.1025(13) Uani 1 1 d .
H1A H 0.1242 1.6813 -0.0172 0.154 Uiso 1 1 calc R
H1B H 0.3425 1.6600 -0.0704 0.154 Uiso 1 1 calc R
H1C H 0.2622 1.7316 0.0294 0.154 Uiso 1 1 calc R
C12 C 0.0725(7) 0.9569(6) 0.7151(3) 0.1038(15) Uani 1 1 d .
H12 H 0.0004 0.9553 0.7891 0.125 Uiso 1 1 calc R
C20 C 0.5408(6) 0.7422(3) 0.3462(4) 0.0960(12) Uani 1 1 d .
O2 O 0.7192(4) 0.7020(2) 0.3080(4) 0.1566(18) Uani 1 1 d .
C19 C 0.6933(5) 0.9152(3) 0.1022(4) 0.0880(10) Uani 1 1 d .
C21 C 0.7787(9) 0.5414(7) 0.2923(6) 0.154(2) Uani 1 1 d .
H21A H 0.6733 0.4998 0.2970 0.184 Uiso 1 1 calc R
H21B H 0.8869 0.5245 0.2309 0.184 Uiso 1 1 calc R

loop_
_atom_site_aniso_label
_atom_site_aniso_U_11
_atom_site_aniso_U_22
_atom_site_aniso_U_33
_atom_site_aniso_U_23
_atom_site_aniso_U_13
_atom_site_aniso_U_12
C22 0.199(7) 0.167(6) 0.143(5) -0.059(5) 0.006(5) -0.062(5)
N2 0.0517(11) 0.0536(11) 0.0544(12) -0.0053(9) -0.0164(9) -0.0080(9)
N1 0.0601(13) 0.0578(12) 0.0577(12) -0.0123(10) -0.0145(10) -0.0029(10)
C16 0.0503(13) 0.0572(14) 0.0685(16) 0.0050(12) -0.0246(12) -0.0119(11)
C8 0.0478(12) 0.0606(14) 0.0519(13) -0.0099(11) -0.0128(10) -0.0088(10)
C5 0.0490(13) 0.0559(13) 0.0544(13) -0.0107(11) -0.0074(10) -0.0037(10)
C9 0.0590(15) 0.0722(17) 0.0565(15) -0.0136(13) -0.0131(12) -0.0102(12)
C15 0.0506(14) 0.0751(18) 0.0665(16) 0.0056(13) -0.0249(12) -0.0190(13)
C10 0.0543(15) 0.093(2) 0.0523(14) -0.0007(14) -0.0162(11) -0.0260(14)
C6 0.0648(16) 0.0588(14) 0.0571(15) -0.0088(12) -0.0129(12) -0.0024(12)
C4 0.0704(18) 0.0671(17) 0.0701(17) -0.0149(14) -0.0120(14) -0.0137(14)
C2 0.0562(16) 0.0622(17) 0.077(2) 0.0011(14) -0.0016(14) -0.0013(12)
C7 0.0659(17) 0.0711(18) 0.0613(16) -0.0022(13) -0.0125(13) 0.0028(14)
C17 0.0595(16) 0.0529(15) 0.093(2) -0.0032(14) -0.0262(15) -0.0077(12)
C3 0.0737(19) 0.0567(16) 0.097(2) -0.0141(16) -0.0062(17) -0.0136(14)
C11 0.080(2) 0.125(3) 0.0559(17) -0.0079(18) -0.0115(14) -0.042(2)
F3 0.1205(18) 0.1113(18) 0.0866(15) -0.0302(13) 0.0006(12) 0.0059(14)
C14 0.077(2) 0.095(2) 0.082(2) 0.0269(18) -0.0350(17) -0.0313(18)
C18 0.0611(16) 0.0580(15) 0.0829(19) -0.0173(14) -0.0234(14) -0.0018(12)
F2 0.0776(14) 0.137(2) 0.144(2) -0.0630(18) -0.0145(13) 0.0224(13)
F1 0.152(2) 0.1038(17) 0.149(2) -0.0720(17) -0.0277(18) -0.0092(15)
O1 0.107(2) 0.0699(16) 0.186(3) 0.0003(18) -0.004(2) -0.0221(15)
C13 0.106(3) 0.134(4) 0.078(3) 0.034(3) -0.039(2) -0.055(3)
C1 0.085(2) 0.072(2) 0.110(3) 0.0194(19) -0.005(2) 0.0019(17)
C12 0.100(3) 0.160(4) 0.0539(18) 0.009(2) -0.0158(18) -0.068(3)
C20 0.080(2) 0.0588(18) 0.137(3) 0.0003(19) -0.024(2) -0.0139(17)
O2 0.0855(19) 0.0567(15) 0.282(5) 0.001(2) -0.021(2) 0.0102(13)
C19 0.085(2) 0.079(2) 0.098(3) -0.038(2) -0.0136(19) 0.0056(18)
C21 0.109(4) 0.205(7) 0.128(5) 0.001(4) -0.026(3) -0.035(4)

loop_
_atom_type_symbol
_atom_type_description
_atom_type_scat_dispersion_real
_atom_type_scat_dispersion_imag
_atom_type_scat_source
C C 0.0033 0.0016 'International Tables Vol C Tables 4.2.6.8 and 6.1.1.4'
H H 0.0000 0.0000 'International Tables Vol C Tables 4.2.6.8 and 6.1.1.4'
N N 0.0061 0.0033 'International Tables Vol C Tables 4.2.6.8 and 6.1.1.4'
O O 0.0106 0.0060 'International Tables Vol C Tables 4.2.6.8 and 6.1.1.4'
F F 0.0171 0.0103 'International Tables Vol C Tables 4.2.6.8 and 6.1.1.4'

loop_
_geom_angle_atom_site_label_1
_geom_angle_atom_site_label_2
_geom_angle_atom_site_label_3
_geom_angle
C21 C22 H22A 109.5
C21 C22 H22B 109.5
H22A C22 H22B 109.5
C21 C22 H22C 109.5
H22A C22 H22C 109.5
H22B C22 H22C 109.5
N1 N2 C8 122.4(2)
N1 N2 C16 113.3(2)
C8 N2 C16 124.3(2)
C18 N1 N2 103.8(2)
N2 C16 C17 104.7(2)
N2 C16 C15 118.4(3)
C17 C16 C15 136.9(3)
C9 C8 N2 116.8(2)
C9 C8 C5 123.6(2)
N2 C8 C5 119.6(2)
C4 C5 C6 118.0(3)
C4 C5 C8 120.2(2)
C6 C5 C8 121.6(2)
C8 C9 C10 122.8(3)
C8 C9 H9 118.6
C10 C9 H9 118.6
C10 C15 C14 118.5(3)
C10 C15 C16 118.2(2)
C14 C15 C16 123.2(3)
C15 C10 C11 120.0(3)
C15 C10 C9 119.5(3)
C11 C10 C9 120.6(3)
C5 C6 C7 120.8(3)
C5 C6 H6 119.6
C7 C6 H6 119.6
C5 C4 C3 120.8(3)
C5 C4 H4 119.6
C3 C4 H4 119.6
C3 C2 C7 118.0(3)
C3 C2 C1 121.5(3)
C7 C2 C1 120.6(3)
C2 C7 C6 121.2(3)
C2 C7 H7 119.4
C6 C7 H7 119.4
C16 C17 C18 104.9(2)
C16 C17 C20 128.6(3)
C18 C17 C20 126.4(3)
C2 C3 C4 121.3(3)
C2 C3 H3 119.4
C4 C3 H3 119.4
C12 C11 C10 119.6(4)
C12 C11 H11 120.2
C10 C11 H11 120.2
C13 C14 C15 120.0(4)
C13 C14 H14 120.0
C15 C14 H14 120.0
N1 C18 C17 113.3(3)
N1 C18 C19 118.2(3)
C17 C18 C19 128.5(3)
C12 C13 C14 121.4(4)
C12 C13 H13 119.3
C14 C13 H13 119.3
C2 C1 H1A 109.5
C2 C1 H1B 109.5
H1A C1 H1B 109.5
C2 C1 H1C 109.5
H1A C1 H1C 109.5
H1B C1 H1C 109.5
C13 C12 C11 120.4(4)
C13 C12 H12 119.8
C11 C12 H12 119.8
O1 C20 O2 123.9(3)
O1 C20 C17 124.6(4)
O2 C20 C17 111.4(3)
C20 O2 C21 117.0(3)
F1 C19 F3 106.3(3)
F1 C19 F2 107.1(3)
F3 C19 F2 105.4(3)
F1 C19 C18 112.5(3)
F3 C19 C18 112.2(3)
F2 C19 C18 112.9(3)
C22 C21 O2 76.5(6)
C22 C21 H21A 115.8
O2 C21 H21A 115.8
C22 C21 H21B 115.8
O2 C21 H21B 115.8
H21A C21 H21B 112.8

loop_
_geom_bond_atom_site_label_1
_geom_bond_atom_site_label_2
_geom_bond_distance
C22 C21 1.326(9)
C22 H22A 0.9600
C22 H22B 0.9600
C22 H22C 0.9600
N2 N1 1.353(3)
N2 C8 1.390(3)
N2 C16 1.391(3)
N1 C18 1.325(3)
C16 C17 1.394(4)
C16 C15 1.429(4)
C8 C9 1.342(4)
C8 C5 1.479(3)
C5 C4 1.381(4)
C5 C6 1.385(4)
C9 C10 1.440(4)
C9 H9 0.9300
C15 C10 1.396(5)
C15 C14 1.415(4)
C10 C11 1.403(4)
C6 C7 1.384(4)
C6 H6 0.9300
C4 C3 1.386(4)
C4 H4 0.9300
C2 C3 1.376(5)
C2 C7 1.377(5)
C2 C1 1.513(4)
C7 H7 0.9300
C17 C18 1.404(4)
C17 C20 1.472(4)
C3 H3 0.9300
C11 C12 1.381(6)
C11 H11 0.9300
F3 C19 1.332(4)
C14 C13 1.364(6)
C14 H14 0.9300
C18 C19 1.482(5)
F2 C19 1.337(4)
F1 C19 1.319(4)
O1 C20 1.191(4)
C13 C12 1.363(7)
C13 H13 0.9300
C1 H1A 0.9600
C1 H1B 0.9600
C1 H1C 0.9600
C12 H12 0.9300
C20 O2 1.305(5)
O2 C21 1.795(8)
C21 H21A 0.9700
C21 H21B 0.9700
